data_2208016
loop_
_publ_author_name
'Shi, Fa-Nian'
'Almeida Paz, Filipe A.'
'Trindade, Tito'
'Rocha, Jo\~ao'

_publ_section_title
;
 [<i>N</i>-(2-Ammonioethyl)ethylenediamine-\k^2^<i>N</i>,<i>N</i>'][hydrogen
 <i>N</i>-(phosphonatomethyl)iminodiacetato]copper(II) sesquihydrate
;
_journal_coeditor_code CV2001
_journal_issue 2
_journal_name_full 'Acta Crystallographica Section E'
_journal_page_first m335
_journal_page_last m338
_journal_paper_doi 10.1107/S1600536806001139
_journal_volume 62
_journal_year 2006
_chemical_formula_iupac '[Cu (C5 H9 N O7 P) (C4 H14 N3)], 1.5H2 O'
_chemical_formula_moiety 'C9 H21 Cu N4 O7 P, 1.5H2 O'
_chemical_formula_sum 'C9 H24 Cu N4 O8.5 P'
_chemical_formula_weight 418.84
_chemical_name_systematic
;
[N-(2-Ammonioethyl)ethylenediamine-\k^2^N,N'][hydrogen
N-(phosphonatomethyl)iminodiacetato]copper(II) sesquihydrate
;
_space_group_IT_number 15
_symmetry_cell_setting monoclinic
_symmetry_space_group_name_Hall '-C 2yc'
_symmetry_space_group_name_H-M 'C 1 2/c 1'
_atom_sites_solution_hydrogens difmap
_atom_sites_solution_primary direct
_atom_sites_solution_secondary difmap
_cell_angle_alpha 90.00
_cell_angle_beta 100.86(3)
_cell_angle_gamma 90.00
_cell_formula_units_Z 8
_cell_length_a 15.554(3)
_cell_length_b 9.5377(19)
_cell_length_c 21.441(4)
_cell_measurement_reflns_used 846
_cell_measurement_temperature 100(2)
_cell_measurement_theta_max 26.77
_cell_measurement_theta_min 3.02
_cell_volume 3123.8(11)
_computing_cell_refinement SMART
_computing_data_collection 'SMART (Bruker, 2001)'
_computing_data_reduction 'SAINT (Bruker, 2001)'
_computing_molecular_graphics 'DIAMOND (Brandenburg, 2001)'
_computing_publication_material SHELXTL
_computing_structure_refinement SHELXTL
_computing_structure_solution 'SHELXTL (Bruker, 2001)'
_diffrn_ambient_temperature 100(2)
_diffrn_measured_fraction_theta_full 0.995
_diffrn_measured_fraction_theta_max 0.995
_diffrn_measurement_device_type 'Bruker SMART CCD-1000'
_diffrn_measurement_method 'Thin-slice \w and \f'
_diffrn_radiation_monochromator graphite
_diffrn_radiation_source 'fine-focus sealed tube'
_diffrn_radiation_type MoK\a
_diffrn_radiation_wavelength 0.71073
_diffrn_reflns_av_R_equivalents 0.0574
_diffrn_reflns_av_sigmaI/netI 0.0578
_diffrn_reflns_limit_h_max 19
_diffrn_reflns_limit_h_min -19
_diffrn_reflns_limit_k_max 12
_diffrn_reflns_limit_k_min -12
_diffrn_reflns_limit_l_max 27
_diffrn_reflns_limit_l_min -27
_diffrn_reflns_number 13186
_diffrn_reflns_theta_full 27.17
_diffrn_reflns_theta_max 27.17
_diffrn_reflns_theta_min 3.58
_diffrn_standards_number 0
_exptl_absorpt_coefficient_mu 1.553
_exptl_absorpt_correction_T_max 0.8729
_exptl_absorpt_correction_T_min 0.8236
_exptl_absorpt_correction_type multi-scan
_exptl_absorpt_process_details '(SADABS; Sheldrick, 1997)'
_exptl_crystal_colour Blue
_exptl_crystal_density_diffrn 1.781
_exptl_crystal_density_method 'not measured'
_exptl_crystal_description Prism
_exptl_crystal_F_000 1744
_exptl_crystal_size_max 0.13
_exptl_crystal_size_mid 0.09
_exptl_crystal_size_min 0.09
_refine_diff_density_max 0.693
_refine_diff_density_min -0.522
_refine_ls_extinction_method none
_refine_ls_goodness_of_fit_ref 1.016
_refine_ls_hydrogen_treatment mixed
_refine_ls_matrix_type full
_refine_ls_number_parameters 241
_refine_ls_number_reflns 3450
_refine_ls_number_restraints 14
_refine_ls_restrained_S_all 1.014
_refine_ls_R_factor_all 0.0671
_refine_ls_R_factor_gt 0.0389
_refine_ls_shift/su_max 0.000
_refine_ls_shift/su_mean 0.000
_refine_ls_structure_factor_coef Fsqd
_refine_ls_weighting_details 'calc w=1/[\s^2^(Fo^2^)+(0.0421P)^2^+9.0176P] where P=(Fo^2^+2Fc^2^)/3'
_refine_ls_weighting_scheme calc
_refine_ls_wR_factor_gt 0.0844
_refine_ls_wR_factor_ref 0.0950
_reflns_number_gt 2507
_reflns_number_total 3450
_reflns_threshold_expression I>2\s(I)
_cod_data_source_file cv2001.cif
_cod_data_source_block I
_cod_depositor_comments
;
The following automatic conversions were performed:
'_symmetry_cell_setting' value 'Monoclinic' changed to 'monoclinic'
according to '/home/saulius/struct/CIF-dictionaries/cif_core.dic'
dictionary named 'cif_core.dic' version 2.4.1 from 2010-06-29.

Automatic conversion script
Id: cif_fix_enum 1527 2010-12-29 10:47:43Z saulius 

The following automatic conversions were performed:

'_symmetry_cell_setting' value 'Monoclinic' changed to 'monoclinic'
according to /home/saulius/struct/CIF-dictionaries/cif_core.dic
dictionary named 'cif_core.dic' version 2.4.1 from 2010-06-29.

Automatic conversion script
Id: cif_fix_values 1715 2011-07-08 13:25:40Z adriana 
;
_cod_original_sg_symbol_H-M 'C 2/c'
_cod_database_code 2208016
_cod_database_fobs_code 2208016

loop_
_symmetry_equiv_pos_as_xyz
'x, y, z'
'-x, y, -z+1/2'
'x+1/2, y+1/2, z'
'-x+1/2, y+1/2, -z+1/2'
'-x, -y, -z'
'x, -y, z-1/2'
'-x+1/2, -y+1/2, -z'
'x+1/2, -y+1/2, z-1/2'

loop_
_atom_site_label
_atom_site_fract_x
_atom_site_fract_y
_atom_site_fract_z
_atom_site_U_iso_or_equiv
_atom_site_adp_type
_atom_site_calc_flag
_atom_site_refinement_flags
_atom_site_occupancy
_atom_site_type_symbol
Cu1 0.23538(2) 0.10668(4) 0.132226(18) 0.00688(12) Uani d . 1 Cu
N1 0.34312(17) 0.2186(3) 0.17493(12) 0.0073(5) Uani d . 1 N
P1 0.30292(5) 0.40584(9) 0.07210(4) 0.00747(18) Uani d . 1 P
C1 0.3380(2) 0.3698(3) 0.15638(15) 0.0089(7) Uani d . 1 C
H1A 0.3965 0.4123 0.1706 0.011 Uiso calc R 1 H
H1B 0.2970 0.4172 0.1797 0.011 Uiso calc R 1 H
C2 0.3474(2) 0.2055(3) 0.24443(14) 0.0078(6) Uani d . 1 C
H2A 0.3032 0.2680 0.2575 0.009 Uiso calc R 1 H
H2B 0.4059 0.2358 0.2671 0.009 Uiso calc R 1 H
C3 0.3307(2) 0.0542(3) 0.26326(15) 0.0089(7) Uani d . 1 C
C4 0.4198(2) 0.1490(3) 0.15576(15) 0.0085(7) Uani d . 1 C
H4A 0.4491 0.0887 0.1910 0.010 Uiso calc R 1 H
H4B 0.4621 0.2215 0.1481 0.010 Uiso calc R 1 H
C5 0.3945(2) 0.0603(3) 0.09647(15) 0.0095(7) Uani d . 1 C
O1 0.20715(14) 0.3415(2) 0.05913(10) 0.0097(5) Uani d . 1 O
H1E 0.1988 0.2971 0.0247 0.015 Uiso calc R 1 H
O2 0.35884(14) 0.3314(2) 0.03204(10) 0.0098(5) Uani d . 1 O
O3 0.29945(14) 0.5630(2) 0.06753(10) 0.0096(5) Uani d . 1 O
O4 0.28878(14) -0.0246(2) 0.22037(11) 0.0110(5) Uani d . 1 O
O5 0.35708(15) 0.0218(2) 0.31987(11) 0.0127(5) Uani d . 1 O
O6 0.31422(14) 0.0283(2) 0.07996(10) 0.0092(5) Uani d . 1 O
O7 0.45402(15) 0.0210(2) 0.06915(11) 0.0131(5) Uani d . 1 O
N2 0.14219(18) 0.2108(3) 0.16686(13) 0.0098(6) Uani d D 1 N
H2C 0.152(2) 0.2996(13) 0.1707(14) 0.015 Uiso d D 1 H
H2D 0.133(2) 0.179(3) 0.2023(9) 0.015 Uiso d D 1 H
N3 0.13586(17) -0.0039(3) 0.08189(13) 0.0079(6) Uani d D 1 N
H3A 0.137(2) 0.028(4) 0.0447(8) 0.012 Uiso d D 1 H
N4 0.11728(17) -0.3898(3) 0.04291(13) 0.0095(6) Uani d D 1 N
H4C 0.1024(17) -0.421(3) 0.0771(8) 0.014 Uiso d D 1 H
H4D 0.1725(7) -0.403(3) 0.0451(12) 0.014 Uiso d D 1 H
H4E 0.0893(16) -0.437(3) 0.0110(9) 0.014 Uiso d D 1 H
C6 0.0589(2) 0.1878(3) 0.12097(16) 0.0111(7) Uani d . 1 C
H6A 0.0577 0.2457 0.0825 0.013 Uiso calc R 1 H
H6B 0.0083 0.2143 0.1404 0.013 Uiso calc R 1 H
C7 0.0540(2) 0.0340(3) 0.10368(17) 0.0119(7) Uani d . 1 C
H7A 0.0477 -0.0232 0.1411 0.014 Uiso calc R 1 H
H7B 0.0029 0.0162 0.0695 0.014 Uiso calc R 1 H
C8 0.1552(2) -0.1550(3) 0.08324(15) 0.0077(6) Uani d . 1 C
H8A 0.1533 -0.1916 0.1262 0.009 Uiso calc R 1 H
H8B 0.2155 -0.1686 0.0755 0.009 Uiso calc R 1 H
C9 0.0920(2) -0.2401(3) 0.03429(16) 0.0083(7) Uani d . 1 C
H9A 0.0312 -0.2267 0.0407 0.010 Uiso calc R 1 H
H9B 0.0956 -0.2091 -0.0092 0.010 Uiso calc R 1 H
O1W 0.14486(16) 0.2123(3) 0.31568(11) 0.0168(6) Uani d D 1 O
H1C 0.171(2) 0.172(3) 0.3549(10) 0.025 Uiso d D 1 H
H1D 0.164(2) 0.3051(17) 0.3128(15) 0.025 Uiso d D 1 H
O2W 0.0000 0.0624(4) 0.2500 0.0183(8) Uani d SD 1 O
H2E 0.042(2) 0.121(3) 0.2750(17) 0.027 Uiso d D 1 H

loop_
_atom_site_aniso_label
_atom_site_aniso_U_11
_atom_site_aniso_U_22
_atom_site_aniso_U_33
_atom_site_aniso_U_12
_atom_site_aniso_U_13
_atom_site_aniso_U_23
Cu1 0.00715(19) 0.0056(2) 0.0076(2) -0.00084(16) 0.00060(14) -0.00143(16)
N1 0.0102(13) 0.0059(13) 0.0058(13) 0.0015(10) 0.0014(10) 0.0010(11)
P1 0.0095(4) 0.0064(4) 0.0065(4) -0.0007(3) 0.0013(3) -0.0001(3)
C1 0.0127(16) 0.0036(16) 0.0109(17) -0.0013(12) 0.0033(13) 0.0007(12)
C2 0.0116(16) 0.0086(16) 0.0027(15) -0.0005(13) -0.0003(12) -0.0029(12)
C3 0.0082(16) 0.0107(17) 0.0082(17) 0.0008(13) 0.0030(13) 0.0011(13)
C4 0.0067(15) 0.0113(16) 0.0072(16) 0.0006(12) 0.0005(12) -0.0008(13)
C5 0.0118(16) 0.0056(15) 0.0101(17) -0.0013(12) -0.0003(13) 0.0032(13)
O1 0.0117(12) 0.0115(12) 0.0061(11) -0.0027(9) 0.0020(9) -0.0021(9)
O2 0.0109(11) 0.0103(12) 0.0082(11) 0.0012(9) 0.0018(9) -0.0002(9)
O3 0.0158(12) 0.0030(11) 0.0098(12) -0.0013(9) 0.0016(9) 0.0013(9)
O4 0.0151(12) 0.0066(12) 0.0109(12) -0.0024(9) 0.0016(9) 0.0011(10)
O5 0.0207(13) 0.0086(12) 0.0078(12) -0.0015(10) 0.0001(10) 0.0013(9)
O6 0.0080(11) 0.0092(12) 0.0104(12) -0.0023(9) 0.0011(9) -0.0040(9)
O7 0.0106(12) 0.0141(13) 0.0153(13) 0.0001(10) 0.0044(10) -0.0049(10)
N2 0.0140(15) 0.0056(14) 0.0106(15) -0.0017(11) 0.0042(12) -0.0006(11)
N3 0.0091(14) 0.0051(13) 0.0100(14) 0.0005(11) 0.0028(11) 0.0037(11)
N4 0.0101(13) 0.0077(14) 0.0104(14) 0.0005(12) 0.0015(11) -0.0026(12)
C6 0.0095(16) 0.0121(18) 0.0112(17) -0.0024(13) 0.0006(13) 0.0006(14)
C7 0.0111(16) 0.0109(17) 0.0141(18) -0.0013(13) 0.0039(13) -0.0018(14)
C8 0.0079(15) 0.0058(15) 0.0083(16) -0.0001(12) -0.0008(12) -0.0003(13)
C9 0.0102(16) 0.0028(15) 0.0111(17) -0.0026(12) -0.0003(13) -0.0002(12)
O1W 0.0195(14) 0.0141(13) 0.0143(13) -0.0064(11) -0.0032(10) 0.0037(11)
O2W 0.0186(19) 0.0163(19) 0.018(2) 0.000 -0.0015(15) 0.000

loop_
_atom_type_symbol
_atom_type_description
_atom_type_scat_dispersion_real
_atom_type_scat_dispersion_imag
_atom_type_scat_source
C C 0.0033 0.0016 'International Tables Vol C Tables 4.2.6.8 and 6.1.1.4'
H H 0.0000 0.0000 'International Tables Vol C Tables 4.2.6.8 and 6.1.1.4'
Cu Cu 0.3201 1.2651 'International Tables Vol C Tables 4.2.6.8 and 6.1.1.4'
N N 0.0061 0.0033 'International Tables Vol C Tables 4.2.6.8 and 6.1.1.4'
O O 0.0106 0.0060 'International Tables Vol C Tables 4.2.6.8 and 6.1.1.4'
P P 0.1023 0.0942 'International Tables Vol C Tables 4.2.6.8 and 6.1.1.4'

loop_
_geom_angle_atom_site_label_1
_geom_angle_atom_site_label_2
_geom_angle_atom_site_label_3
_geom_angle
_geom_angle_publ_flag
O6 Cu1 N2 166.47(10) yes
O6 Cu1 N3 89.68(10) yes
N2 Cu1 N3 85.51(11) yes
O6 Cu1 N1 84.68(10) yes
N2 Cu1 N1 99.38(11) yes
N3 Cu1 N1 173.73(11) yes
O6 Cu1 O4 95.43(9) yes
N2 Cu1 O4 98.05(10) yes
N3 Cu1 O4 106.21(10) yes
N1 Cu1 O4 77.13(9) yes
O6 Cu1 O1 92.02(8) yes
N2 Cu1 O1 75.92(10) yes
N3 Cu1 O1 95.73(9) yes
N1 Cu1 O1 81.86(9) yes
O4 Cu1 O1 156.91(8) yes
C2 N1 C4 110.6(2) no
C2 N1 C1 109.8(2) no
C4 N1 C1 111.3(2) no
C2 N1 Cu1 106.44(19) no
C4 N1 Cu1 105.88(19) no
C1 N1 Cu1 112.67(19) no
O3 P1 O2 116.72(13) no
O3 P1 O1 110.68(13) no
O2 P1 O1 110.00(13) no
O3 P1 C1 104.68(14) no
O2 P1 C1 112.29(14) no
O1 P1 C1 101.29(14) no
N1 C1 P1 115.9(2) no
N1 C1 H1A 108.3 no
P1 C1 H1A 108.3 no
N1 C1 H1B 108.3 no
P1 C1 H1B 108.3 no
H1A C1 H1B 107.4 no
N1 C2 C3 111.5(3) no
N1 C2 H2A 109.3 no
C3 C2 H2A 109.3 no
N1 C2 H2B 109.3 no
C3 C2 H2B 109.3 no
H2A C2 H2B 108.0 no
O5 C3 O4 126.1(3) no
O5 C3 C2 116.7(3) no
O4 C3 C2 117.1(3) no
N1 C4 C5 112.7(3) no
N1 C4 H4A 109.1 no
C5 C4 H4A 109.1 no
N1 C4 H4B 109.1 no
C5 C4 H4B 109.1 no
H4A C4 H4B 107.8 no
O7 C5 O6 125.3(3) no
O7 C5 C4 117.7(3) no
O6 C5 C4 117.0(3) no
P1 O1 Cu1 100.07(11) no
P1 O1 H1E 109.5 no
C3 O4 Cu1 109.4(2) no
C5 O6 Cu1 116.0(2) no
C6 N2 Cu1 106.3(2) no
C6 N2 H2C 109(2) no
Cu1 N2 H2C 113(2) no
C6 N2 H2D 105(2) no
Cu1 N2 H2D 114(2) no
H2C N2 H2D 109.1(16) no
C8 N3 C7 114.7(3) no
C8 N3 Cu1 111.64(19) no
C7 N3 Cu1 108.8(2) no
C8 N3 H3A 109(3) no
C7 N3 H3A 112(2) no
Cu1 N3 H3A 100(2) no
C9 N4 H4C 109(2) no
C9 N4 H4D 113(2) no
H4C N4 H4D 109.2(15) no
C9 N4 H4E 109(2) no
H4C N4 H4E 108.7(15) no
H4D N4 H4E 108.6(15) no
N2 C6 C7 107.6(3) no
N2 C6 H6A 110.2 no
C7 C6 H6A 110.2 no
N2 C6 H6B 110.2 no
C7 C6 H6B 110.2 no
H6A C6 H6B 108.5 no
N3 C7 C6 108.0(3) no
N3 C7 H7A 110.1 no
C6 C7 H7A 110.1 no
N3 C7 H7B 110.1 no
C6 C7 H7B 110.1 no
H7A C7 H7B 108.4 no
N3 C8 C9 113.8(3) no
N3 C8 H8A 108.8 no
C9 C8 H8A 108.8 no
N3 C8 H8B 108.8 no
C9 C8 H8B 108.8 no
H8A C8 H8B 107.7 no
N4 C9 C8 107.7(2) no
N4 C9 H9A 110.2 no
C8 C9 H9A 110.2 no
N4 C9 H9B 110.2 no
C8 C9 H9B 110.2 no
H9A C9 H9B 108.5 no
H1C O1W H1D 110.6(15) no

loop_
_geom_bond_atom_site_label_1
_geom_bond_atom_site_label_2
_geom_bond_distance
_geom_bond_publ_flag
Cu1 O6 1.959(2) yes
Cu1 N2 2.011(3) yes
Cu1 N3 2.011(3) yes
Cu1 N1 2.052(3) yes
Cu1 O4 2.289(2) yes
Cu1 O1 2.721(3) yes
N1 C2 1.484(4) no
N1 C4 1.489(4) no
N1 C1 1.494(4) no
P1 O3 1.503(2) no
P1 O2 1.510(2) no
P1 O1 1.586(2) no
P1 C1 1.819(3) no
C1 H1A 0.9900 no
C1 H1B 0.9900 no
C2 C3 1.534(5) no
C2 H2A 0.9900 no
C2 H2B 0.9900 no
C3 O5 1.245(4) no
C3 O4 1.269(4) no
C4 C5 1.516(4) no
C4 H4A 0.9900 no
C4 H4B 0.9900 no
C5 O7 1.243(4) no
C5 O6 1.269(4) no
O1 H1E 0.8400 no
N2 C6 1.488(4) no
N2 H2C 0.862(10) no
N2 H2D 0.856(10) no
N3 C8 1.471(4) no
N3 C7 1.480(4) no
N3 H3A 0.856(10) no
N4 C9 1.483(4) no
N4 H4C 0.86(2) no
N4 H4D 0.86(2) no
N4 H4E 0.86(2) no
C6 C7 1.511(4) no
C6 H6A 0.9900 no
C6 H6B 0.9900 no
C7 H7A 0.9900 no
C7 H7B 0.9900 no
C8 C9 1.529(4) no
C8 H8A 0.9900 no
C8 H8B 0.9900 no
C9 H9A 0.9900 no
C9 H9B 0.9900 no
O1W H1C 0.944(10) no
O1W H1D 0.938(10) no
O2W H2E 0.95(3) no

loop_
_geom_hbond_atom_site_label_D
_geom_hbond_atom_site_label_H
_geom_hbond_atom_site_label_A
_geom_hbond_site_symmetry_A
_geom_hbond_distance_DH
_geom_hbond_distance_HA
_geom_hbond_distance_DA
_geom_hbond_angle_DHA
O1 H1E O2 7 0.84 1.84 2.615(3) 153
N2 H2D O1W . 0.86(2) 2.42(2) 3.183(4) 148(3)
N2 H2C O5 4 0.86(2) 2.137(14) 2.980(4) 165(3)
N3 H3A O2 7 0.86(2) 2.132(15) 2.959(3) 162(3)
N4 H4C O5 4_545 0.86(2) 2.248(16) 3.014(4) 148(2)
N4 H4C O7 3_445 0.86(2) 2.35(2) 2.833(4) 116(2)
N4 H4D O3 1_545 0.86(2) 1.968(11) 2.819(4) 169(2)
N4 H4E O7 7_545 0.86(2) 1.902(11) 2.750(4) 167(3)
O1W H1C O3 4_545 0.944(10) 1.942(12) 2.869(3) 166(3)
O1W H1D O4 4 0.938(10) 1.971(15) 2.874(3) 161(3)
O2W H2E O1W . 0.95(2) 1.89(3) 2.812(3) 166(4)

loop_
_geom_torsion_atom_site_label_1
_geom_torsion_atom_site_label_2
_geom_torsion_atom_site_label_3
_geom_torsion_atom_site_label_4
_geom_torsion
_geom_torsion_publ_flag
O6 Cu1 N1 C2 -133.2(2) no
N2 Cu1 N1 C2 59.8(2) no
O4 Cu1 N1 C2 -36.36(18) no
O1 Cu1 N1 C2 133.99(19) no
O6 Cu1 N1 C4 -15.45(19) no
N2 Cu1 N1 C4 177.57(19) no
O4 Cu1 N1 C4 81.38(19) no
O1 Cu1 N1 C4 -108.27(19) no
O6 Cu1 N1 C1 106.4(2) no
N2 Cu1 N1 C1 -60.6(2) no
O4 Cu1 N1 C1 -156.8(2) no
O1 Cu1 N1 C1 13.59(19) no
C2 N1 C1 P1 -164.0(2) no
C4 N1 C1 P1 73.2(3) no
Cu1 N1 C1 P1 -45.6(3) no
O3 P1 C1 N1 177.3(2) no
O2 P1 C1 N1 -55.1(3) no
O1 P1 C1 N1 62.2(3) no
C4 N1 C2 C3 -70.4(3) no
C1 N1 C2 C3 166.4(2) no
Cu1 N1 C2 C3 44.2(3) no
N1 C2 C3 O5 159.8(3) no
N1 C2 C3 O4 -22.7(4) no
C2 N1 C4 C5 135.4(3) no
C1 N1 C4 C5 -102.2(3) no
Cu1 N1 C4 C5 20.5(3) no
N1 C4 C5 O7 165.7(3) no
N1 C4 C5 O6 -16.6(4) no
O3 P1 O1 Cu1 -149.97(11) no
O2 P1 O1 Cu1 79.58(13) no
C1 P1 O1 Cu1 -39.38(13) no
O6 Cu1 O1 P1 -64.23(12) no
N2 Cu1 O1 P1 122.00(13) no
N3 Cu1 O1 P1 -154.11(12) no
N1 Cu1 O1 P1 20.10(12) no
O4 Cu1 O1 P1 44.6(3) no
O5 C3 O4 Cu1 168.6(3) no
C2 C3 O4 Cu1 -8.6(3) no
O6 Cu1 O4 C3 109.7(2) no
N2 Cu1 O4 C3 -71.4(2) no
N3 Cu1 O4 C3 -159.0(2) no
N1 Cu1 O4 C3 26.5(2) no
O1 Cu1 O4 C3 1.6(3) no
O7 C5 O6 Cu1 -179.9(3) no
C4 C5 O6 Cu1 2.7(4) no
N2 Cu1 O6 C5 116.0(4) no
N3 Cu1 O6 C5 -175.0(2) no
N1 Cu1 O6 C5 7.8(2) no
O4 Cu1 O6 C5 -68.7(2) no
O1 Cu1 O6 C5 89.3(2) no
O6 Cu1 N2 C6 49.1(5) no
N3 Cu1 N2 C6 -20.4(2) no
N1 Cu1 N2 C6 155.6(2) no
O4 Cu1 N2 C6 -126.2(2) no
O1 Cu1 N2 C6 76.6(2) no
O6 Cu1 N3 C8 56.8(2) no
N2 Cu1 N3 C8 -135.8(2) no
O4 Cu1 N3 C8 -38.7(2) no
O1 Cu1 N3 C8 148.8(2) no
O6 Cu1 N3 C7 -175.5(2) no
N2 Cu1 N3 C7 -8.2(2) no
O4 Cu1 N3 C7 88.9(2) no
O1 Cu1 N3 C7 -83.5(2) no
Cu1 N2 C6 C7 44.8(3) no
C8 N3 C7 C6 160.8(3) no
Cu1 N3 C7 C6 34.9(3) no
N2 C6 C7 N3 -53.3(3) no
C7 N3 C8 C9 68.7(4) no
Cu1 N3 C8 C9 -166.9(2) no
N3 C8 C9 N4 -177.8(3) no
